data_2239438
loop_
_publ_author_name
'Butcher, Ray J.'
'Gultneh, Yilma'
'Yisgedu, T. B.'

_publ_section_title
;
 Bis[(2-methylbenzyl)bis(pyridin-2-ylmethyl-\k<i>N</i>)amine-\k<i>N</i>]manganese(II)
 bis(perchlorate)
;
_journal_coeditor_code MW2117
_journal_issue 3
_journal_name_full 'Acta Crystallographica Section E'
_journal_page_first m100
_journal_page_last m101
_journal_paper_doi 10.1107/S1600536814003055
_journal_volume 70
_journal_year 2014
_chemical_formula_iupac '[Mn (C20 H21 N3)2] (Cl O4)2'
_chemical_formula_moiety 'C40 H42 Mn N6 2+, 2(Cl O4 -)'
_chemical_formula_sum 'C40 H42 Cl2 Mn N6 O8'
_chemical_formula_weight 860.63
_chemical_name_systematic
'Bis[(2-methylbenzyl)bis(pyridin-2-ylmethyl-\k<i>N</i>)amine-\k<i>N</i>]manganese(II) bis(perchlorate)'
_space_group_crystal_system monoclinic
_space_group_IT_number 15
_space_group_name_Hall '-C 2yc'
_space_group_name_H-M_alt 'C 1 2/c 1'
_symmetry_space_group_name_Hall '-C 2yc'
_symmetry_space_group_name_H-M 'C 1 2/c 1'
_atom_sites_solution_hydrogens geom
_atom_sites_solution_primary direct
_atom_sites_solution_secondary difmap
_audit_creation_method SHELXL-2013
_cell_angle_alpha 90
_cell_angle_beta 118.896(8)
_cell_angle_gamma 90
_cell_formula_units_Z 4
_cell_length_a 23.162(3)
_cell_length_b 10.4755(11)
_cell_length_c 19.391(2)
_cell_measurement_reflns_used 45
_cell_measurement_temperature 293(2)
_cell_measurement_theta_max 12.49
_cell_measurement_theta_min 4.98
_cell_volume 4119.1(9)
_computing_cell_refinement 'XSCANS (Siemens, 1991)'
_computing_data_collection 'XSCANS (Siemens, 1991)'
_computing_data_reduction 'XDISK (Siemens, 1991)'
_computing_molecular_graphics 'SHELXTL (Sheldrick, 2008)'
_computing_publication_material 'SHELXTL (Sheldrick, 2008)'
_computing_structure_refinement 'SHELXL-2013 (Sheldrick, 2008)'
_computing_structure_solution 'SHELXS97 (Sheldrick, 2008)'
_diffrn_ambient_temperature 293(2)
_diffrn_measured_fraction_theta_full 0.999
_diffrn_measured_fraction_theta_max 1.000
_diffrn_measurement_device_type 'Bruker P4'
_diffrn_measurement_method '\w scans'
_diffrn_radiation_type MoK\a
_diffrn_radiation_wavelength 0.71073
_diffrn_reflns_av_R_equivalents 0.0208
_diffrn_reflns_limit_h_max 30
_diffrn_reflns_limit_h_min 0
_diffrn_reflns_limit_k_max 0
_diffrn_reflns_limit_k_min -13
_diffrn_reflns_limit_l_max 22
_diffrn_reflns_limit_l_min -25
_diffrn_reflns_number 4863
_diffrn_reflns_theta_full 25.500
_diffrn_reflns_theta_max 27.498
_diffrn_reflns_theta_min 2.188
_diffrn_standards_decay_% 0
_diffrn_standards_interval_count 97
_diffrn_standards_number 3
_exptl_absorpt_coefficient_mu 0.509
_exptl_absorpt_correction_T_max 0.92
_exptl_absorpt_correction_T_min 0.72
_exptl_absorpt_correction_type empirical
_exptl_absorpt_process_details '(XEMP; Siemens, 1989)'
_exptl_crystal_colour colorless
_exptl_crystal_density_diffrn 1.388
_exptl_crystal_density_method 'not measured'
_exptl_crystal_description plate
_exptl_crystal_F_000 1788
_exptl_crystal_size_max 0.42
_exptl_crystal_size_mid 0.37
_exptl_crystal_size_min 0.18
_refine_diff_density_max 0.673
_refine_diff_density_min -0.443
_refine_ls_extinction_method none
_refine_ls_goodness_of_fit_ref 1.033
_refine_ls_hydrogen_treatment constr
_refine_ls_matrix_type full
_refine_ls_number_parameters 299
_refine_ls_number_reflns 4750
_refine_ls_number_restraints 86
_refine_ls_restrained_S_all 1.078
_refine_ls_R_factor_all 0.1037
_refine_ls_R_factor_gt 0.0647
_refine_ls_shift/su_max 0.000
_refine_ls_shift/su_mean 0.000
_refine_ls_structure_factor_coef Fsqd
_refine_ls_weighting_details 'w=1/[\s^2^(Fo^2^)+(0.0957P)^2^+3.6800P] where P=(Fo^2^+2Fc^2^)/3'
_refine_ls_weighting_scheme calc
_refine_ls_wR_factor_gt 0.1681
_refine_ls_wR_factor_ref 0.1934
_reflns_number_gt 3075
_reflns_number_total 4750
_reflns_threshold_expression I>2\s(I)
_cod_data_source_file mw2117sup1.cf
_cod_data_source_block I
_cod_database_code 2239438
_cod_database_fobs_code 2239438
_shelx_space_group_comment
;
The symmetry employed for this shelxl refinement is uniquely defined
by the following loop, which should always be used as a source of
symmetry information in preference to the above space-group names.
They are only intended as comments.
;
_shelxl_version_number .2013

loop_
_space_group_symop_operation_xyz
'x, y, z'
'-x, y, -z+1/2'
'x+1/2, y+1/2, z'
'-x+1/2, y+1/2, -z+1/2'
'-x, -y, -z'
'x, -y, z-1/2'
'-x+1/2, -y+1/2, -z'
'x+1/2, -y+1/2, z-1/2'

loop_
_atom_site_type_symbol
_atom_site_label
_atom_site_fract_x
_atom_site_fract_y
_atom_site_fract_z
_atom_site_U_iso_or_equiv
_atom_site_adp_type
_atom_site_calc_flag
_atom_site_occupancy
_atom_site_disorder_assembly
_atom_site_disorder_group
Mn Mn1 0.5000 0.63686(7) 0.7500 0.0433(2) Uani d 1 A .
N N1 0.48410(13) 0.5017(3) 0.64439(16) 0.0464(6) Uani d 1 . .
N N1A 0.45745(14) 0.7660(3) 0.64777(16) 0.0494(7) Uani d 1 . .
N N1B 0.60038(14) 0.6010(3) 0.76090(17) 0.0514(7) Uani d 1 . .
C C1A 0.48177(18) 0.5908(4) 0.5841(2) 0.0516(8) Uani d 1 . .
H H1AA 0.4592 0.5495 0.5331 0.062 Uiso calc 1 . .
H H1AB 0.5265 0.6087 0.5951 0.062 Uiso calc 1 . .
C C2A 0.44771(16) 0.7155(3) 0.57984(19) 0.0491(8) Uani d 1 . .
C C3A 0.4120(2) 0.7793(4) 0.5091(2) 0.0662(11) Uani d 1 . .
H H3AA 0.4051 0.7424 0.4621 0.079 Uiso calc 1 . .
C C4A 0.3868(2) 0.8982(5) 0.5094(3) 0.0752(12) Uani d 1 . .
H H4AA 0.3632 0.9427 0.4625 0.090 Uiso calc 1 . .
C C5A 0.3967(2) 0.9508(4) 0.5788(3) 0.0699(11) Uani d 1 . .
H H5AA 0.3795 1.0307 0.5798 0.084 Uiso calc 1 . .
C C6A 0.4326(2) 0.8826(4) 0.6471(2) 0.0593(9) Uani d 1 . .
H H6AA 0.4399 0.9183 0.6946 0.071 Uiso calc 1 . .
C C1B 0.54401(18) 0.4219(4) 0.6743(2) 0.0567(9) Uani d 1 . .
H H1BA 0.5474 0.3871 0.6301 0.068 Uiso calc 1 . .
H H1BB 0.5401 0.3510 0.7040 0.068 Uiso calc 1 . .
C C2B 0.60584(17) 0.4959(4) 0.7263(2) 0.0544(9) Uani d 1 . .
C C3B 0.6657(2) 0.4520(5) 0.7378(3) 0.0777(13) Uani d 1 . .
H H3BA 0.6684 0.3778 0.7132 0.093 Uiso calc 1 . .
C C4B 0.7221(2) 0.5204(5) 0.7869(3) 0.0892(15) Uani d 1 . .
H H4BA 0.7634 0.4915 0.7968 0.107 Uiso calc 1 . .
C C5B 0.7161(2) 0.6304(5) 0.8202(3) 0.0777(13) Uani d 1 . .
H H5BA 0.7531 0.6788 0.8525 0.093 Uiso calc 1 . .
C C6B 0.65518(18) 0.6682(4) 0.8056(2) 0.0614(10) Uani d 1 . .
H H6BA 0.6513 0.7444 0.8277 0.074 Uiso calc 1 . .
C C1C 0.2892(19) 0.497(4) 0.478(2) 0.111(9) Uani d 0.508(15) A 1
H H1CA 0.2539 0.5172 0.4267 0.166 Uiso calc 0.508(15) A 1
H H1CB 0.3152 0.5719 0.5014 0.166 Uiso calc 0.508(15) A 1
H H1CC 0.2713 0.4667 0.5106 0.166 Uiso calc 0.508(15) A 1
C C2C 0.3326(8) 0.393(2) 0.4713(11) 0.064(3) Uani d 0.508(15) A 1
C C3C 0.3123(8) 0.334(3) 0.3998(12) 0.081(4) Uani d 0.508(15) A 1
H H3CA 0.2703 0.3510 0.3584 0.097 Uiso calc 0.508(15) A 1
C C4C 0.3534(15) 0.251(3) 0.3883(12) 0.076(5) Uani d 0.508(15) A 1
H H4CA 0.3454 0.2299 0.3378 0.092 Uiso calc 0.508(15) A 1
C C5C 0.4054(8) 0.200(2) 0.4526(13) 0.065(3) Uani d 0.508(15) A 1
H H5CA 0.4274 0.1298 0.4472 0.078 Uiso calc 0.508(15) A 1
C C6C 0.4260(7) 0.253(2) 0.5268(11) 0.054(2) Uani d 0.508(15) A 1
H H6CA 0.4635 0.2217 0.5702 0.064 Uiso calc 0.508(15) A 1
C C7C 0.3917(7) 0.352(2) 0.5365(10) 0.048(3) Uani d 0.508(15) A 1
C C8C 0.419(3) 0.422(7) 0.615(2) 0.056(6) Uani d 0.508(15) A 1
H H8CA 0.4270 0.3585 0.6554 0.067 Uiso calc 0.508(15) A 1
H H8CB 0.3852 0.4787 0.6127 0.067 Uiso calc 0.508(15) A 1
C C1CA 0.3018(19) 0.497(5) 0.465(2) 0.111(9) Uani d 0.492(15) A 2
H H1CD 0.2613 0.4931 0.4166 0.166 Uiso calc 0.492(15) A 2
H H1CE 0.3217 0.5797 0.4706 0.166 Uiso calc 0.492(15) A 2
H H1CF 0.2929 0.4840 0.5084 0.166 Uiso calc 0.492(15) A 2
C C2CA 0.3492(8) 0.393(2) 0.4668(12) 0.064(3) Uani d 0.492(15) A 2
C C3CA 0.3323(9) 0.324(3) 0.3997(12) 0.081(4) Uani d 0.492(15) A 2
H H3CB 0.2963 0.3503 0.3527 0.097 Uiso calc 0.492(15) A 2
C C4CA 0.3672(16) 0.217(3) 0.3998(13) 0.076(5) Uani d 0.492(15) A 2
H H4CB 0.3501 0.1608 0.3571 0.092 Uiso calc 0.492(15) A 2
C C5CA 0.4269(8) 0.194(2) 0.4635(14) 0.065(3) Uani d 0.492(15) A 2
H H5CB 0.4558 0.1361 0.4604 0.078 Uiso calc 0.492(15) A 2
C C6CA 0.4447(7) 0.260(2) 0.5337(12) 0.054(2) Uani d 0.492(15) A 2
H H6CB 0.4823 0.2354 0.5795 0.064 Uiso calc 0.492(15) A 2
C C7CA 0.4071(8) 0.360(2) 0.5357(11) 0.048(3) Uani d 0.492(15) A 2
C C8CA 0.425(3) 0.426(8) 0.614(2) 0.056(6) Uani d 0.492(15) A 2
H H8CC 0.3890 0.4802 0.6068 0.067 Uiso calc 0.492(15) A 2
H H8CD 0.4311 0.3614 0.6525 0.067 Uiso calc 0.492(15) A 2
Cl Cl1 0.61415(5) 0.08236(10) 0.72361(6) 0.0693(3) Uani d 1 B 2
O O1 0.63792(17) 0.1512(3) 0.68050(19) 0.0808(12) Uani d 0.768(4) C 1
O O2 0.65812(17) -0.0170(3) 0.7645(2) 0.0922(15) Uani d 0.768(4) C 1
O O3 0.55217(15) 0.0312(4) 0.6721(2) 0.166(3) Uani d 0.768(4) C 1
O O4 0.6088(3) 0.1638(3) 0.7776(2) 0.147(2) Uani d 0.768(4) C 1
O O1A 0.5534(3) 0.1107(10) 0.7195(6) 0.0808(12) Uani d 0.232(4) B 2
O O2A 0.6241(5) -0.0500(3) 0.7298(7) 0.0922(15) Uani d 0.232(4) B 2
O O3A 0.6141(5) 0.1268(11) 0.6554(4) 0.166(3) Uani d 0.232(4) B 2
O O4A 0.6649(4) 0.1423(10) 0.7898(4) 0.147(2) Uani d 0.232(4) B 2

loop_
_atom_site_aniso_label
_atom_site_aniso_U_11
_atom_site_aniso_U_22
_atom_site_aniso_U_33
_atom_site_aniso_U_12
_atom_site_aniso_U_13
_atom_site_aniso_U_23
Mn1 0.0452(4) 0.0479(4) 0.0347(3) 0.000 0.0175(3) 0.000
N1 0.0470(15) 0.0474(16) 0.0440(14) -0.0036(12) 0.0214(12) -0.0047(12)
N1A 0.0570(17) 0.0508(17) 0.0400(14) 0.0020(14) 0.0232(13) 0.0021(12)
N1B 0.0487(16) 0.0544(18) 0.0507(16) -0.0013(13) 0.0238(13) -0.0028(13)
C1A 0.057(2) 0.057(2) 0.0428(17) -0.0020(16) 0.0256(16) -0.0052(15)
C2A 0.0493(18) 0.056(2) 0.0390(16) -0.0032(16) 0.0191(14) 0.0008(15)
C3A 0.070(2) 0.076(3) 0.0411(18) 0.002(2) 0.0171(17) 0.0087(19)
C4A 0.073(3) 0.078(3) 0.058(2) 0.007(2) 0.018(2) 0.023(2)
C5A 0.071(3) 0.057(2) 0.072(3) 0.008(2) 0.026(2) 0.012(2)
C6A 0.071(2) 0.050(2) 0.057(2) 0.0049(18) 0.0307(19) 0.0025(17)
C1B 0.060(2) 0.050(2) 0.059(2) 0.0060(17) 0.0270(18) -0.0027(17)
C2B 0.0505(19) 0.052(2) 0.060(2) 0.0020(16) 0.0262(17) 0.0020(17)
C3B 0.062(3) 0.070(3) 0.101(3) 0.009(2) 0.039(2) -0.008(3)
C4B 0.053(3) 0.086(3) 0.123(4) 0.005(2) 0.038(3) -0.004(3)
C5B 0.048(2) 0.084(3) 0.087(3) -0.007(2) 0.021(2) -0.005(3)
C6B 0.054(2) 0.062(2) 0.062(2) -0.0085(18) 0.0227(18) -0.0058(19)
C1C 0.056(12) 0.133(6) 0.098(11) 0.008(7) 0.002(8) -0.028(7)
C2C 0.036(7) 0.087(3) 0.066(3) -0.013(5) 0.022(4) -0.015(3)
C3C 0.046(9) 0.111(6) 0.062(3) -0.017(8) 0.007(6) -0.014(3)
C4C 0.101(12) 0.064(14) 0.057(5) -0.025(8) 0.034(6) -0.011(7)
C5C 0.048(9) 0.072(4) 0.082(6) -0.028(7) 0.039(8) -0.030(4)
C6C 0.035(7) 0.056(3) 0.070(4) -0.022(6) 0.026(5) -0.014(3)
C7C 0.034(6) 0.061(3) 0.053(2) -0.025(5) 0.025(4) -0.011(2)
C8C 0.055(9) 0.061(4) 0.052(2) -0.011(6) 0.026(3) -0.015(3)
C1CA 0.056(12) 0.133(6) 0.098(11) 0.008(7) 0.002(8) -0.028(7)
C2CA 0.036(7) 0.087(3) 0.066(3) -0.013(5) 0.022(4) -0.015(3)
C3CA 0.046(9) 0.111(6) 0.062(3) -0.017(8) 0.007(6) -0.014(3)
C4CA 0.101(12) 0.064(14) 0.057(5) -0.025(8) 0.034(6) -0.011(7)
C5CA 0.048(9) 0.072(4) 0.082(6) -0.028(7) 0.039(8) -0.030(4)
C6CA 0.035(7) 0.056(3) 0.070(4) -0.022(6) 0.026(5) -0.014(3)
C7CA 0.034(6) 0.061(3) 0.053(2) -0.025(5) 0.025(4) -0.011(2)
C8CA 0.055(9) 0.061(4) 0.052(2) -0.011(6) 0.026(3) -0.015(3)
Cl1 0.0697(7) 0.0699(7) 0.0733(7) 0.0084(5) 0.0386(5) 0.0158(5)
O1 0.112(3) 0.072(2) 0.083(2) 0.006(2) 0.066(2) 0.0191(19)
O2 0.101(3) 0.078(3) 0.098(3) 0.022(2) 0.048(3) 0.028(2)
O3 0.110(4) 0.196(6) 0.154(5) -0.040(4) 0.033(3) 0.002(4)
O4 0.232(6) 0.129(4) 0.126(4) 0.051(4) 0.125(4) 0.009(3)
O1A 0.112(3) 0.072(2) 0.083(2) 0.006(2) 0.066(2) 0.0191(19)
O2A 0.101(3) 0.078(3) 0.098(3) 0.022(2) 0.048(3) 0.028(2)
O3A 0.110(4) 0.196(6) 0.154(5) -0.040(4) 0.033(3) 0.002(4)
O4A 0.232(6) 0.129(4) 0.126(4) 0.051(4) 0.125(4) 0.009(3)

loop_
_atom_type_symbol
_atom_type_description
_atom_type_scat_dispersion_real
_atom_type_scat_dispersion_imag
_atom_type_scat_source
C C 0.0033 0.0016 'International Tables Vol C Tables 4.2.6.8 and 6.1.1.4'
H H 0.0000 0.0000 'International Tables Vol C Tables 4.2.6.8 and 6.1.1.4'
Cl Cl 0.1484 0.1585 'International Tables Vol C Tables 4.2.6.8 and 6.1.1.4'
Mn Mn 0.3368 0.7283 'International Tables Vol C Tables 4.2.6.8 and 6.1.1.4'
N N 0.0061 0.0033 'International Tables Vol C Tables 4.2.6.8 and 6.1.1.4'
O O 0.0106 0.0060 'International Tables Vol C Tables 4.2.6.8 and 6.1.1.4'

loop_
_geom_angle_atom_site_label_1
_geom_angle_atom_site_label_2
_geom_angle_atom_site_label_3
_geom_angle_site_symmetry_1
_geom_angle_site_symmetry_3
_geom_angle
N1A Mn1 N1A 2_656 . 104.11(15)
N1A Mn1 N1B 2_656 . 91.45(11)
N1A Mn1 N1B . . 100.32(11)
N1A Mn1 N1B 2_656 2_656 100.32(11)
N1A Mn1 N1B . 2_656 91.44(11)
N1B Mn1 N1B . 2_656 160.87(16)
N1A Mn1 N1 2_656 2_656 76.92(10)
N1A Mn1 N1 . 2_656 164.06(10)
N1B Mn1 N1 . 2_656 95.54(10)
N1B Mn1 N1 2_656 2_656 72.83(10)
N1A Mn1 N1 2_656 . 164.06(10)
N1A Mn1 N1 . . 76.92(10)
N1B Mn1 N1 . . 72.83(10)
N1B Mn1 N1 2_656 . 95.54(10)
N1 Mn1 N1 2_656 . 106.56(14)
C8CA N1 C1A . . 111(3)
C8CA N1 C1B . . 112(2)
C1A N1 C1B . . 109.7(3)
C1A N1 C8C . . 113(2)
C1B N1 C8C . . 113.2(18)
C8CA N1 Mn1 . . 114.1(17)
C1A N1 Mn1 . . 103.7(2)
C1B N1 Mn1 . . 105.9(2)
C8C N1 Mn1 . . 110.6(14)
C2A N1A C6A . . 118.9(3)
C2A N1A Mn1 . . 115.7(2)
C6A N1A Mn1 . . 124.7(2)
C2B N1B C6B . . 118.1(3)
C2B N1B Mn1 . . 115.8(2)
C6B N1B Mn1 . . 125.6(3)
N1 C1A C2A . . 114.2(3)
N1 C1A H1AA . . 108.7
C2A C1A H1AA . . 108.7
N1 C1A H1AB . . 108.7
C2A C1A H1AB . . 108.7
H1AA C1A H1AB . . 107.6
N1A C2A C3A . . 121.4(4)
N1A C2A C1A . . 117.1(3)
C3A C2A C1A . . 121.3(3)
C4A C3A C2A . . 119.0(4)
C4A C3A H3AA . . 120.5
C2A C3A H3AA . . 120.5
C5A C4A C3A . . 120.0(4)
C5A C4A H4AA . . 120.0
C3A C4A H4AA . . 120.0
C4A C5A C6A . . 118.3(4)
C4A C5A H5AA . . 120.9
C6A C5A H5AA . . 120.9
N1A C6A C5A . . 122.5(4)
N1A C6A H6AA . . 118.8
C5A C6A H6AA . . 118.8
N1 C1B C2B . . 112.3(3)
N1 C1B H1BA . . 109.1
C2B C1B H1BA . . 109.1
N1 C1B H1BB . . 109.1
C2B C1B H1BB . . 109.1
H1BA C1B H1BB . . 107.9
N1B C2B C3B . . 122.1(4)
N1B C2B C1B . . 118.2(3)
C3B C2B C1B . . 119.7(4)
C2B C3B C4B . . 118.8(4)
C2B C3B H3BA . . 120.6
C4B C3B H3BA . . 120.6
C5B C4B C3B . . 119.0(4)
C5B C4B H4BA . . 120.5
C3B C4B H4BA . . 120.5
C6B C5B C4B . . 118.8(4)
C6B C5B H5BA . . 120.6
C4B C5B H5BA . . 120.6
N1B C6B C5B . . 123.1(4)
N1B C6B H6BA . . 118.5
C5B C6B H6BA . . 118.5
C2C C1C H1CA . . 109.5
C2C C1C H1CB . . 109.5
H1CA C1C H1CB . . 109.5
C2C C1C H1CC . . 109.5
H1CA C1C H1CC . . 109.5
H1CB C1C H1CC . . 109.5
C3C C2C C7C . . 118.7(11)
C3C C2C C1C . . 119.1(13)
C7C C2C C1C . . 122.2(13)
C2C C3C C4C . . 121.1(12)
C2C C3C H3CA . . 119.4
C4C C3C H3CA . . 119.4
C5C C4C C3C . . 118.3(16)
C5C C4C H4CA . . 120.9
C3C C4C H4CA . . 120.9
C4C C5C C6C . . 120.1(13)
C4C C5C H5CA . . 120.0
C6C C5C H5CA . . 120.0
C7C C6C C5C . . 120.7(12)
C7C C6C H6CA . . 119.6
C5C C6C H6CA . . 119.6
C6C C7C C2C . . 118.8(11)
C6C C7C C8C . . 120.4(13)
C2C C7C C8C . . 120.6(14)
C7C C8C N1 . . 119(5)
C7C C8C H8CA . . 107.7
N1 C8C H8CA . . 107.7
C7C C8C H8CB . . 107.7
N1 C8C H8CB . . 107.7
H8CA C8C H8CB . . 107.1
C2CA C1CA H1CD . . 109.5
C2CA C1CA H1CE . . 109.5
H1CD C1CA H1CE . . 109.5
C2CA C1CA H1CF . . 109.5
H1CD C1CA H1CF . . 109.5
H1CE C1CA H1CF . . 109.5
C3CA C2CA C7CA . . 118.3(12)
C3CA C2CA C1CA . . 119.0(14)
C7CA C2CA C1CA . . 122.6(14)
C2CA C3CA C4CA . . 122.0(14)
C2CA C3CA H3CB . . 119.0
C4CA C3CA H3CB . . 119.0
C5CA C4CA C3CA . . 118.5(16)
C5CA C4CA H4CB . . 120.7
C3CA C4CA H4CB . . 120.7
C4CA C5CA C6CA . . 119.6(13)
C4CA C5CA H5CB . . 120.2
C6CA C5CA H5CB . . 120.2
C7CA C6CA C5CA . . 120.6(12)
C7CA C6CA H6CB . . 119.7
C5CA C6CA H6CB . . 119.7
C6CA C7CA C2CA . . 119.3(11)
C6CA C7CA C8CA . . 119.8(15)
C2CA C7CA C8CA . . 120.7(14)
N1 C8CA C7CA . . 114(6)
N1 C8CA H8CC . . 108.6
C7CA C8CA H8CC . . 108.6
N1 C8CA H8CD . . 108.6
C7CA C8CA H8CD . . 108.6
H8CC C8CA H8CD . . 109.0
O2A Cl1 O3A . . 109.53(9)
O2A Cl1 O4A . . 109.54(9)
O3A Cl1 O4A . . 109.50(9)
O2A Cl1 O1A . . 109.45(9)
O3A Cl1 O1A . . 109.42(9)
O4A Cl1 O1A . . 109.38(9)

loop_
_geom_bond_atom_site_label_1
_geom_bond_atom_site_label_2
_geom_bond_site_symmetry_2
_geom_bond_distance
Mn1 N1A 2_656 2.201(3)
Mn1 N1A . 2.201(3)
Mn1 N1B . 2.262(3)
Mn1 N1B 2_656 2.262(3)
Mn1 N1 2_656 2.367(3)
Mn1 N1 . 2.367(3)
N1 C8CA . 1.43(9)
N1 C1A . 1.476(4)
N1 C1B . 1.478(4)
N1 C8C . 1.57(9)
N1A C2A . 1.334(4)
N1A C6A . 1.347(5)
N1B C2B . 1.327(5)
N1B C6B . 1.340(5)
C1A C2A . 1.507(5)
C1A H1AA . 0.9700
C1A H1AB . 0.9700
C2A C3A . 1.384(5)
C3A C4A . 1.376(6)
C3A H3AA . 0.9300
C4A C5A . 1.367(6)
C4A H4AA . 0.9300
C5A C6A . 1.375(5)
C5A H5AA . 0.9300
C6A H6AA . 0.9300
C1B C2B . 1.507(5)
C1B H1BA . 0.9700
C1B H1BB . 0.9700
C2B C3B . 1.373(5)
C3B C4B . 1.387(6)
C3B H3BA . 0.9300
C4B C5B . 1.361(7)
C4B H4BA . 0.9300
C5B C6B . 1.358(6)
C5B H5BA . 0.9300
C6B H6BA . 0.9300
C1C C2C . 1.528(12)
C1C H1CA . 0.9600
C1C H1CB . 0.9600
C1C H1CC . 0.9600
C2C C3C . 1.376(12)
C2C C7C . 1.408(11)
C3C C4C . 1.390(15)
C3C H3CA . 0.9300
C4C C5C . 1.354(14)
C4C H4CA . 0.9300
C5C C6C . 1.396(11)
C5C H5CA . 0.9300
C6C C7C . 1.373(11)
C6C H6CA . 0.9300
C7C C8C . 1.526(12)
C8C H8CA . 0.9700
C8C H8CB . 0.9700
C1CA C2CA . 1.536(12)
C1CA H1CD . 0.9600
C1CA H1CE . 0.9600
C1CA H1CF . 0.9600
C2CA C3CA . 1.371(12)
C2CA C7CA . 1.406(11)
C3CA C4CA . 1.388(15)
C3CA H3CB . 0.9300
C4CA C5CA . 1.357(14)
C4CA H4CB . 0.9300
C5CA C6CA . 1.397(11)
C5CA H5CB . 0.9300
C6CA C7CA . 1.376(11)
C6CA H6CB . 0.9300
C7CA C8CA . 1.527(12)
C8CA H8CC . 0.9700
C8CA H8CD . 0.9700
Cl1 O2A . 1.401(2)
Cl1 O3A . 1.401(2)
Cl1 O4A . 1.402(2)
Cl1 O1A . 1.402(2)

loop_
_geom_hbond_atom_site_label_D
_geom_hbond_atom_site_label_H
_geom_hbond_atom_site_label_A
_geom_hbond_site_symmetry_A
_geom_hbond_distance_DH
_geom_hbond_distance_HA
_geom_hbond_distance_DA
_geom_hbond_angle_DHA
C3A H3AA O3A 5_666 0.93 2.51 3.106(5) 122
C6A H6AA Cl1 2_666 0.93 2.99 3.802(4) 146
C6A H6AA O1A 2_666 0.93 2.57 3.420(10) 152
C6A H6AA O2A 2_666 0.93 2.56 3.309(12) 138
C1B H1BB O4 . 0.97 2.49 3.266(5) 136
C1B H1BB O1A . 0.97 2.54 3.356(11) 142
C3B H3BA O1 . 0.93 2.47 3.300(6) 149

loop_
_geom_torsion_atom_site_label_1
_geom_torsion_atom_site_label_2
_geom_torsion_atom_site_label_3
_geom_torsion_atom_site_label_4
_geom_torsion
C8CA N1 C1A C2A 86.2(15)
C1B N1 C1A C2A -149.7(3)
C8C N1 C1A C2A 83.0(13)
Mn1 N1 C1A C2A -36.8(3)
C6A N1A C2A C3A -0.9(5)
Mn1 N1A C2A C3A 169.7(3)
C6A N1A C2A C1A 174.3(3)
Mn1 N1A C2A C1A -15.1(4)
N1 C1A C2A N1A 37.9(4)
N1 C1A C2A C3A -146.9(3)
N1A C2A C3A C4A 0.9(6)
C1A C2A C3A C4A -174.2(4)
C2A C3A C4A C5A -0.8(7)
C3A C4A C5A C6A 0.7(7)
C2A N1A C6A C5A 0.9(6)
Mn1 N1A C6A C5A -168.8(3)
C4A C5A C6A N1A -0.8(7)
C8CA N1 C1B C2B -164(3)
C1A N1 C1B C2B 72.3(4)
C8C N1 C1B C2B -160(2)
Mn1 N1 C1B C2B -39.1(3)
C6B N1B C2B C3B 3.0(6)
Mn1 N1B C2B C3B -170.1(3)
C6B N1B C2B C1B -178.5(3)
Mn1 N1B C2B C1B 8.5(4)
N1 C1B C2B N1B 22.8(5)
N1 C1B C2B C3B -158.6(4)
N1B C2B C3B C4B -0.4(7)
C1B C2B C3B C4B -178.9(4)
C2B C3B C4B C5B -1.8(8)
C3B C4B C5B C6B 1.3(8)
C2B N1B C6B C5B -3.5(6)
Mn1 N1B C6B C5B 168.8(3)
C4B C5B C6B N1B 1.3(7)
C7C C2C C3C C4C -10(4)
C1C C2C C3C C4C 172(4)
C2C C3C C4C C5C 18(5)
C3C C4C C5C C6C -15(5)
C4C C5C C6C C7C 4(4)
C5C C6C C7C C2C 4(3)
C5C C6C C7C C8C -172(5)
C3C C2C C7C C6C -2(3)
C1C C2C C7C C6C 176(3)
C3C C2C C7C C8C 175(5)
C1C C2C C7C C8C -7(6)
C6C C7C C8C N1 66(6)
C2C C7C C8C N1 -110(3)
C1A N1 C8C C7C 50(4)
C1B N1 C8C C7C -75(4)
Mn1 N1 C8C C7C 166(3)
C7CA C2CA C3CA C4CA 6(4)
C1CA C2CA C3CA C4CA -170(4)
C2CA C3CA C4CA C5CA -14(6)
C3CA C4CA C5CA C6CA 15(5)
C4CA C5CA C6CA C7CA -10(4)
C5CA C6CA C7CA C2CA 2(3)
C5CA C6CA C7CA C8CA 177(5)
C3CA C2CA C7CA C6CA 0(3)
C1CA C2CA C7CA C6CA 175(3)
C3CA C2CA C7CA C8CA -175(5)
C1CA C2CA C7CA C8CA 1(6)
C1A N1 C8CA C7CA 51(4)
C1B N1 C8CA C7CA -72(4)
Mn1 N1 C8CA C7CA 168(2)
C6CA C7CA C8CA N1 71(6)
C2CA C7CA C8CA N1 -114(3)
